data_4326145
loop_
_publ_author_name
'Hongsui Sun'
'Jamie S. Ritch'
'Paul G. Hayes'

_publ_section_title
;
 Toward Stereoselective Lactide Polymerization Catalysts: Cationic Zinc
 Complexes Supported by a Chiral Phosphinimine Scaffold
;
_journal_name_full 'Inorganic Chemistry'
_journal_page_first 8063
_journal_page_last 8072
_journal_paper_doi 10.1021/ic201139b
_journal_volume 50
_journal_year 2011
_chemical_formula_sum 'C53 H49 B Cl2 N O P'
_chemical_formula_weight 828.61
_chemical_name_systematic
; 
 ? 
;
_space_group_IT_number 2
_symmetry_cell_setting triclinic
_symmetry_space_group_name_Hall '-P 1'
_symmetry_space_group_name_H-M 'P -1'
_atom_sites_solution_hydrogens geom
_atom_sites_solution_primary direct
_atom_sites_solution_secondary difmap
_audit_creation_method SHELXL-97
_cell_angle_alpha 81.683(2)
_cell_angle_beta 88.606(2)
_cell_angle_gamma 83.530(2)
_cell_formula_units_Z 2
_cell_length_a 10.5058(16)
_cell_length_b 11.3748(18)
_cell_length_c 18.371(3)
_cell_measurement_reflns_used 9918
_cell_measurement_temperature 173(2)
_cell_measurement_theta_max 22.41
_cell_measurement_theta_min 2.26
_cell_volume 2158.4(6)
_computing_cell_refinement 'Bruker SMART'
_computing_data_collection 'Bruker SMART'
_computing_data_reduction 'Bruker SAINT'
_computing_molecular_graphics 'Bruker SHELXTL'
_computing_publication_material 'Bruker SHELXTL'
_computing_structure_refinement 'SHELXL-97 (Sheldrick, 1997)'
_computing_structure_solution 'SHELXS-97 (Sheldrick, 1990)'
_diffrn_ambient_temperature 173(2)
_diffrn_measured_fraction_theta_full 0.999
_diffrn_measured_fraction_theta_max 0.991
_diffrn_measurement_device_type 'CCD area detector'
_diffrn_measurement_method 'phi and omega scans'
_diffrn_radiation_monochromator graphite
_diffrn_radiation_source 'fine-focus sealed tube'
_diffrn_radiation_type MoK\a
_diffrn_radiation_wavelength 0.71073
_diffrn_reflns_av_R_equivalents 0.0446
_diffrn_reflns_av_sigmaI/netI 0.0326
_diffrn_reflns_limit_h_max 13
_diffrn_reflns_limit_h_min -13
_diffrn_reflns_limit_k_max 14
_diffrn_reflns_limit_k_min -14
_diffrn_reflns_limit_l_max 23
_diffrn_reflns_limit_l_min -23
_diffrn_reflns_number 31192
_diffrn_reflns_theta_full 25.00
_diffrn_reflns_theta_max 27.41
_diffrn_reflns_theta_min 1.82
_exptl_absorpt_coefficient_mu 0.228
_exptl_absorpt_correction_T_max 0.9557
_exptl_absorpt_correction_T_min 0.8998
_exptl_absorpt_correction_type multi-scan
_exptl_absorpt_process_details 'Blessing, R. H. (1995) Acta Cryst. A51, 33-38'
_exptl_crystal_colour colourless
_exptl_crystal_density_diffrn 1.275
_exptl_crystal_description block
_exptl_crystal_F_000 872
_exptl_crystal_size_max 0.47
_exptl_crystal_size_mid 0.28
_exptl_crystal_size_min 0.20
_platon_squeeze_details
;
The unit cell of compound 12 contained a heavily disordered molecule of
CH2Cl2, for which no suitable model could be found. The electron density
associated with this fragment was removed using SQUEEZE (PLATON)
(Van Sluis and Spek, 1990), leaving voids of ca. 300 cubic angstroms.
;
_refine_diff_density_max 0.713
_refine_diff_density_min -0.835
_refine_diff_density_rms 0.050
_refine_ls_extinction_method none
_refine_ls_goodness_of_fit_ref 1.081
_refine_ls_hydrogen_treatment mixed
_refine_ls_matrix_type full
_refine_ls_number_parameters 540
_refine_ls_number_reflns 9735
_refine_ls_number_restraints 0
_refine_ls_restrained_S_all 1.081
_refine_ls_R_factor_all 0.0563
_refine_ls_R_factor_gt 0.0477
_refine_ls_shift/su_max 0.001
_refine_ls_shift/su_mean 0.000
_refine_ls_structure_factor_coef Fsqd
_refine_ls_weighting_details 'calc w=1/[\s^2^(Fo^2^)+(0.0681P)^2^+0.8984P] where P=(Fo^2^+2Fc^2^)/3'
_refine_ls_weighting_scheme calc
_refine_ls_wR_factor_gt 0.1327
_refine_ls_wR_factor_ref 0.1387
_reflns_number_gt 8089
_reflns_number_total 9735
_reflns_threshold_expression >2sigma(I)
_cod_data_source_file ic201139b_si_002_6.cif
_cod_data_source_block compound12
_cod_database_code 4326145

loop_
_symmetry_equiv_pos_as_xyz
'x, y, z'
'-x, -y, -z'

loop_
_atom_site_label
_atom_site_type_symbol
_atom_site_fract_x
_atom_site_fract_y
_atom_site_fract_z
_atom_site_U_iso_or_equiv
_atom_site_adp_type
_atom_site_occupancy
_atom_site_symmetry_multiplicity
_atom_site_calc_flag
_atom_site_refinement_flags
P1 P 0.76304(4) 0.26220(4) 0.27211(2) 0.02578(11) Uani 1 1 d .
C20 C 0.58651(14) 0.30010(14) 0.38080(8) 0.0242(3) Uani 1 1 d .
C7 C 0.81940(14) 0.08941(15) 0.39551(9) 0.0266(3) Uani 1 1 d .
C2 C 0.79720(15) 0.11377(14) 0.31997(9) 0.0266(3) Uani 1 1 d .
C6 C 0.83161(15) -0.02631(15) 0.43459(10) 0.0301(3) Uani 1 1 d .
C21 C 0.61588(15) 0.37357(14) 0.43145(9) 0.0266(3) Uani 1 1 d .
C23 C 0.51928(16) 0.24285(15) 0.52809(9) 0.0306(4) Uani 1 1 d .
C22 C 0.58005(16) 0.34374(15) 0.50446(9) 0.0288(3) Uani 1 1 d .
H22 H 0.5977 0.3939 0.5392 0.035 Uiso 1 1 calc R
C13 C 0.83912(15) 0.11180(17) 0.51142(9) 0.0320(4) Uani 1 1 d .
C25 C 0.51691(15) 0.20305(14) 0.40145(9) 0.0268(3) Uani 1 1 d .
C14 C 0.73548(18) 0.25794(15) 0.17736(9) 0.0319(4) Uani 1 1 d .
C24 C 0.48653(16) 0.17480(15) 0.47579(10) 0.0301(3) Uani 1 1 d .
H24 H 0.4421 0.1071 0.4911 0.036 Uiso 1 1 calc R
C27 C 0.69034(19) 0.47859(16) 0.41008(10) 0.0366(4) Uani 1 1 d .
H27A H 0.7822 0.4512 0.4109 0.055 Uiso 1 1 calc R
H27B H 0.6715 0.5359 0.4450 0.055 Uiso 1 1 calc R
H27C H 0.6660 0.5173 0.3604 0.055 Uiso 1 1 calc R
C8 C 0.84292(15) -0.01084(17) 0.51112(10) 0.0325(4) Uani 1 1 d .
C3 C 0.79795(16) 0.01413(16) 0.28321(10) 0.0319(4) Uani 1 1 d .
H3 H 0.7855 0.0259 0.2315 0.038 Uiso 1 1 calc R
C4 C 0.81659(18) -0.10169(16) 0.32070(11) 0.0382(4) Uani 1 1 d .
H4 H 0.8195 -0.1675 0.2940 0.046 Uiso 1 1 calc R
C26 C 0.47304(17) 0.13105(16) 0.34635(10) 0.0345(4) Uani 1 1 d .
H26A H 0.5476 0.0872 0.3256 0.052 Uiso 1 1 calc R
H26B H 0.4265 0.1847 0.3068 0.052 Uiso 1 1 calc R
H26C H 0.4164 0.0743 0.3707 0.052 Uiso 1 1 calc R
C1 C 0.89853(18) 0.34072(18) 0.28092(11) 0.0389(4) Uani 1 1 d .
H1A H 0.8797 0.4241 0.2582 0.058 Uiso 1 1 calc R
H1B H 0.9728 0.3031 0.2563 0.058 Uiso 1 1 calc R
H1C H 0.9174 0.3380 0.3331 0.058 Uiso 1 1 calc R
C5 C 0.83092(17) -0.12269(16) 0.39624(11) 0.0376(4) Uani 1 1 d .
H5 H 0.8402 -0.2021 0.4215 0.045 Uiso 1 1 calc R
C12 C 0.84538(17) 0.1645(2) 0.57389(10) 0.0402(4) Uani 1 1 d .
H12 H 0.8432 0.2486 0.5721 0.048 Uiso 1 1 calc R
C9 C 0.85417(17) -0.0870(2) 0.57821(11) 0.0426(5) Uani 1 1 d .
H9 H 0.8578 -0.1712 0.5800 0.051 Uiso 1 1 calc R
C19 C 0.8387(2) 0.25599(18) 0.12746(10) 0.0429(5) Uani 1 1 d .
H19 H 0.9235 0.2583 0.1435 0.051 Uiso 1 1 calc R
C15 C 0.6119(2) 0.25517(18) 0.15301(10) 0.0394(4) Uani 1 1 d .
H15 H 0.5421 0.2559 0.1869 0.047 Uiso 1 1 calc R
C28 C 0.4921(2) 0.20717(18) 0.60880(10) 0.0415(4) Uani 1 1 d .
H28A H 0.5727 0.1787 0.6346 0.062 Uiso 1 1 calc R
H28B H 0.4359 0.1432 0.6148 0.062 Uiso 1 1 calc R
H28C H 0.4500 0.2764 0.6295 0.062 Uiso 1 1 calc R
C11 C 0.85518(18) 0.0863(2) 0.64014(11) 0.0497(6) Uani 1 1 d .
H11 H 0.8587 0.1179 0.6851 0.060 Uiso 1 1 calc R
C10 C 0.85985(18) -0.0362(2) 0.64164(11) 0.0497(6) Uani 1 1 d .
H10 H 0.8672 -0.0866 0.6877 0.060 Uiso 1 1 calc R
C18 C 0.8143(3) 0.2506(2) 0.05415(11) 0.0518(6) Uani 1 1 d .
H18 H 0.8835 0.2478 0.0199 0.062 Uiso 1 1 calc R
C17 C 0.6923(3) 0.2494(2) 0.03057(11) 0.0541(6) Uani 1 1 d .
H17 H 0.6776 0.2471 -0.0200 0.065 Uiso 1 1 calc R
C16 C 0.5903(2) 0.2514(2) 0.07919(11) 0.0517(5) Uani 1 1 d .
H16 H 0.5058 0.2501 0.0623 0.062 Uiso 1 1 calc R
O1 O 0.82767(11) 0.17400(10) 0.44043(6) 0.0295(3) Uani 1 1 d .
N1 N 0.62922(13) 0.32377(13) 0.30494(8) 0.0262(3) Uani 1 1 d .
C41 C 0.19762(14) 0.52747(13) 0.28097(8) 0.0220(3) Uani 1 1 d .
C29 C 0.20576(14) 0.43966(14) 0.15286(8) 0.0232(3) Uani 1 1 d .
C46 C 0.08217(15) 0.57717(14) 0.30925(9) 0.0261(3) Uani 1 1 d .
H46 H 0.0280 0.6337 0.2775 0.031 Uiso 1 1 calc R
C35 C 0.15347(15) 0.67898(14) 0.15881(8) 0.0239(3) Uani 1 1 d .
C47 C 0.39089(15) 0.56690(14) 0.18223(8) 0.0240(3) Uani 1 1 d .
C42 C 0.27394(15) 0.44798(15) 0.33212(9) 0.0269(3) Uani 1 1 d .
H42 H 0.3546 0.4136 0.3162 0.032 Uiso 1 1 calc R
C36 C 0.02755(16) 0.68399(15) 0.13392(9) 0.0300(3) Uani 1 1 d .
H36 H -0.0077 0.6111 0.1324 0.036 Uiso 1 1 calc R
C45 C 0.04375(17) 0.54718(16) 0.38170(9) 0.0323(4) Uani 1 1 d .
H45 H -0.0358 0.5825 0.3984 0.039 Uiso 1 1 calc R
C43 C 0.23722(17) 0.41725(16) 0.40471(9) 0.0320(4) Uani 1 1 d .
H43 H 0.2921 0.3627 0.4372 0.038 Uiso 1 1 calc R
C34 C 0.22178(16) 0.32156(15) 0.18837(9) 0.0298(3) Uani 1 1 d .
H34 H 0.2422 0.3075 0.2392 0.036 Uiso 1 1 calc R
C44 C 0.12091(18) 0.46583(17) 0.42986(9) 0.0344(4) Uani 1 1 d .
H44 H 0.0942 0.4440 0.4793 0.041 Uiso 1 1 calc R
C52 C 0.46369(16) 0.61116(16) 0.23291(9) 0.0314(4) Uani 1 1 d .
H52 H 0.4240 0.6298 0.2775 0.038 Uiso 1 1 calc R
C30 C 0.17302(17) 0.45260(15) 0.07852(9) 0.0311(4) Uani 1 1 d .
H30 H 0.1605 0.5309 0.0517 0.037 Uiso 1 1 calc R
C48 C 0.45706(17) 0.54129(17) 0.11845(10) 0.0343(4) Uani 1 1 d .
H48 H 0.4124 0.5111 0.0821 0.041 Uiso 1 1 calc R
C31 C 0.15794(19) 0.35620(17) 0.04208(10) 0.0370(4) Uani 1 1 d .
H31 H 0.1350 0.3696 -0.0084 0.044 Uiso 1 1 calc R
C32 C 0.17617(19) 0.24100(17) 0.07899(10) 0.0380(4) Uani 1 1 d .
H32 H 0.1663 0.1747 0.0544 0.046 Uiso 1 1 calc R
C51 C 0.59201(18) 0.62896(17) 0.22070(10) 0.0370(4) Uani 1 1 d .
H51 H 0.6375 0.6600 0.2564 0.044 Uiso 1 1 calc R
C50 C 0.65329(17) 0.60171(17) 0.15704(11) 0.0386(4) Uani 1 1 d .
H50 H 0.7410 0.6129 0.1487 0.046 Uiso 1 1 calc R
C37 C -0.04787(19) 0.79086(17) 0.11140(10) 0.0380(4) Uani 1 1 d .
H37 H -0.1328 0.7898 0.0951 0.046 Uiso 1 1 calc R
C40 C 0.19720(18) 0.78974(15) 0.16037(10) 0.0348(4) Uani 1 1 d .
H40 H 0.2811 0.7918 0.1779 0.042 Uiso 1 1 calc R
C49 C 0.58533(19) 0.55810(19) 0.10584(11) 0.0423(4) Uani 1 1 d .
H49 H 0.6261 0.5393 0.0616 0.051 Uiso 1 1 calc R
C33 C 0.20911(19) 0.22389(16) 0.15256(10) 0.0376(4) Uani 1 1 d .
H33 H 0.2231 0.1452 0.1787 0.045 Uiso 1 1 calc R
C38 C 0.0000(2) 0.89838(17) 0.11266(11) 0.0445(5) Uani 1 1 d .
H38 H -0.0507 0.9718 0.0969 0.053 Uiso 1 1 calc R
C39 C 0.1234(2) 0.89740(17) 0.13733(13) 0.0474(5) Uani 1 1 d .
H39 H 0.1580 0.9707 0.1386 0.057 Uiso 1 1 calc R
C53 C 0.4914(2) 0.9052(2) 0.11258(13) 0.0582(6) Uani 1 1 d .
H53A H 0.4833 0.8184 0.1198 0.070 Uiso 1 1 calc R
H53B H 0.4175 0.9462 0.0830 0.070 Uiso 1 1 calc R
Cl2 Cl 0.48546(8) 0.95512(6) 0.19854(4) 0.0705(2) Uani 1 1 d .
Cl1 Cl 0.63206(7) 0.93094(8) 0.06399(5) 0.0903(3) Uani 1 1 d .
B1 B 0.23674(16) 0.55341(15) 0.19345(9) 0.0220(3) Uani 1 1 d .
H1 H 0.606(2) 0.388(2) 0.2819(12) 0.039(6) Uiso 1 1 d .

loop_
_atom_site_aniso_label
_atom_site_aniso_U_11
_atom_site_aniso_U_22
_atom_site_aniso_U_33
_atom_site_aniso_U_23
_atom_site_aniso_U_13
_atom_site_aniso_U_12
P1 0.0266(2) 0.0271(2) 0.0234(2) -0.00313(15) 0.00161(15) -0.00271(16)
C20 0.0221(7) 0.0246(8) 0.0246(8) -0.0029(6) -0.0004(6) 0.0020(6)
C7 0.0203(7) 0.0294(8) 0.0295(8) -0.0043(6) -0.0007(6) 0.0008(6)
C2 0.0229(7) 0.0276(8) 0.0282(8) -0.0034(6) -0.0001(6) 0.0003(6)
C6 0.0206(7) 0.0318(9) 0.0353(9) 0.0020(7) -0.0016(6) -0.0005(6)
C21 0.0260(7) 0.0236(8) 0.0291(8) -0.0034(6) -0.0015(6) 0.0015(6)
C23 0.0277(8) 0.0320(9) 0.0296(8) -0.0020(7) 0.0024(6) 0.0044(6)
C22 0.0307(8) 0.0288(8) 0.0263(8) -0.0060(6) -0.0015(6) 0.0022(6)
C13 0.0213(7) 0.0441(10) 0.0277(8) 0.0004(7) -0.0023(6) 0.0021(7)
C25 0.0221(7) 0.0260(8) 0.0319(8) -0.0060(6) -0.0008(6) 0.0016(6)
C14 0.0435(10) 0.0283(8) 0.0231(8) -0.0013(6) 0.0031(7) -0.0032(7)
C24 0.0264(8) 0.0265(8) 0.0358(9) -0.0011(7) 0.0039(7) -0.0014(6)
C27 0.0489(11) 0.0300(9) 0.0333(9) -0.0070(7) 0.0015(8) -0.0115(8)
C8 0.0194(7) 0.0413(10) 0.0336(9) 0.0036(7) -0.0013(6) -0.0008(6)
C3 0.0297(8) 0.0334(9) 0.0331(9) -0.0084(7) -0.0006(7) -0.0008(7)
C4 0.0373(9) 0.0288(9) 0.0496(11) -0.0109(8) -0.0036(8) -0.0011(7)
C26 0.0304(8) 0.0350(9) 0.0413(10) -0.0122(8) 0.0011(7) -0.0082(7)
C1 0.0339(9) 0.0403(10) 0.0446(11) -0.0080(8) 0.0046(8) -0.0121(8)
C5 0.0326(9) 0.0285(9) 0.0495(11) 0.0008(8) -0.0044(8) -0.0011(7)
C12 0.0276(9) 0.0586(12) 0.0340(10) -0.0101(9) -0.0051(7) 0.0028(8)
C9 0.0260(8) 0.0558(12) 0.0403(11) 0.0133(9) -0.0023(7) -0.0047(8)
C19 0.0508(11) 0.0444(11) 0.0297(9) 0.0007(8) 0.0102(8) 0.0015(9)
C15 0.0498(11) 0.0426(10) 0.0272(9) -0.0036(7) -0.0011(8) -0.0133(8)
C28 0.0484(11) 0.0432(11) 0.0302(9) 0.0008(8) 0.0058(8) -0.0021(9)
C11 0.0288(9) 0.0889(18) 0.0298(10) -0.0070(10) -0.0022(7) -0.0009(10)
C10 0.0297(9) 0.0811(17) 0.0324(10) 0.0124(10) -0.0021(7) -0.0068(10)
C18 0.0758(16) 0.0476(12) 0.0281(10) -0.0004(8) 0.0170(10) -0.0004(11)
C17 0.0948(19) 0.0445(12) 0.0236(9) -0.0032(8) 0.0009(10) -0.0126(12)
C16 0.0722(15) 0.0546(13) 0.0311(10) -0.0040(9) -0.0092(10) -0.0203(11)
O1 0.0291(6) 0.0318(6) 0.0263(6) -0.0041(5) -0.0045(4) 0.0024(5)
N1 0.0287(7) 0.0249(7) 0.0233(7) -0.0012(5) -0.0010(5) 0.0018(5)
C41 0.0255(7) 0.0218(7) 0.0196(7) -0.0032(5) -0.0004(5) -0.0060(6)
C29 0.0229(7) 0.0259(8) 0.0213(7) -0.0037(6) 0.0022(6) -0.0047(6)
C46 0.0274(8) 0.0276(8) 0.0227(7) -0.0030(6) -0.0002(6) -0.0011(6)
C35 0.0296(8) 0.0249(8) 0.0170(7) -0.0016(5) 0.0019(6) -0.0039(6)
C47 0.0253(7) 0.0231(7) 0.0226(7) 0.0008(6) 0.0004(6) -0.0033(6)
C42 0.0259(7) 0.0313(8) 0.0228(8) -0.0033(6) 0.0004(6) -0.0011(6)
C36 0.0332(8) 0.0287(8) 0.0273(8) -0.0021(6) -0.0042(6) -0.0022(7)
C45 0.0313(8) 0.0390(9) 0.0258(8) -0.0060(7) 0.0058(6) 0.0002(7)
C43 0.0378(9) 0.0353(9) 0.0208(8) 0.0007(6) -0.0037(6) 0.0001(7)
C34 0.0360(9) 0.0269(8) 0.0265(8) -0.0028(6) -0.0022(7) -0.0042(7)
C44 0.0419(10) 0.0420(10) 0.0181(8) -0.0023(7) 0.0050(7) -0.0042(8)
C52 0.0318(8) 0.0380(9) 0.0250(8) -0.0022(7) 0.0006(6) -0.0099(7)
C30 0.0423(9) 0.0286(8) 0.0232(8) -0.0026(6) -0.0005(7) -0.0082(7)
C48 0.0325(9) 0.0413(10) 0.0312(9) -0.0103(7) 0.0058(7) -0.0085(7)
C31 0.0509(11) 0.0397(10) 0.0234(8) -0.0089(7) -0.0005(7) -0.0120(8)
C32 0.0498(11) 0.0320(9) 0.0363(10) -0.0142(7) 0.0033(8) -0.0111(8)
C51 0.0342(9) 0.0416(10) 0.0352(9) 0.0044(8) -0.0077(7) -0.0152(8)
C50 0.0249(8) 0.0382(10) 0.0497(11) 0.0058(8) 0.0039(7) -0.0060(7)
C37 0.0387(10) 0.0393(10) 0.0333(9) -0.0030(8) -0.0075(7) 0.0058(8)
C40 0.0368(9) 0.0277(9) 0.0400(10) -0.0035(7) -0.0028(7) -0.0057(7)
C49 0.0359(10) 0.0492(11) 0.0439(11) -0.0128(9) 0.0153(8) -0.0087(8)
C33 0.0505(11) 0.0255(9) 0.0373(10) -0.0044(7) 0.0009(8) -0.0065(7)
C38 0.0563(12) 0.0291(9) 0.0433(11) -0.0005(8) -0.0062(9) 0.0108(8)
C39 0.0587(13) 0.0229(9) 0.0603(13) -0.0037(8) -0.0036(10) -0.0059(8)
C53 0.0559(14) 0.0711(16) 0.0444(12) 0.0036(11) -0.0029(10) -0.0079(12)
Cl2 0.0964(5) 0.0589(4) 0.0616(4) -0.0133(3) -0.0121(3) -0.0230(3)
Cl1 0.0548(4) 0.0907(5) 0.1042(6) 0.0336(5) 0.0203(4) 0.0191(4)
B1 0.0242(8) 0.0233(8) 0.0186(8) -0.0023(6) 0.0001(6) -0.0046(6)

loop_
_atom_type_symbol
_atom_type_description
_atom_type_scat_dispersion_real
_atom_type_scat_dispersion_imag
_atom_type_scat_source
C C 0.0033 0.0016 'International Tables Vol C Tables 4.2.6.8 and 6.1.1.4'
H H 0.0000 0.0000 'International Tables Vol C Tables 4.2.6.8 and 6.1.1.4'
N N 0.0061 0.0033 'International Tables Vol C Tables 4.2.6.8 and 6.1.1.4'
O O 0.0106 0.0060 'International Tables Vol C Tables 4.2.6.8 and 6.1.1.4'
P P 0.1023 0.0942 'International Tables Vol C Tables 4.2.6.8 and 6.1.1.4'
Cl Cl 0.1484 0.1585 'International Tables Vol C Tables 4.2.6.8 and 6.1.1.4'
B B 0.0013 0.0007 'International Tables Vol C Tables 4.2.6.8 and 6.1.1.4'

loop_
_geom_angle_atom_site_label_1
_geom_angle_atom_site_label_2
_geom_angle_atom_site_label_3
_geom_angle
N1 P1 C14 106.26(8)
N1 P1 C1 114.13(8)
C14 P1 C1 109.50(9)
N1 P1 C2 108.76(7)
C14 P1 C2 110.24(8)
C1 P1 C2 107.93(9)
C25 C20 C21 121.50(15)
C25 C20 N1 118.51(14)
C21 C20 N1 119.99(14)
O1 C7 C2 124.84(15)
O1 C7 C6 111.96(14)
C2 C7 C6 123.16(15)
C7 C2 C3 115.97(15)
C7 C2 P1 122.98(12)
C3 C2 P1 121.00(13)
C5 C6 C7 118.95(16)
C5 C6 C8 135.77(17)
C7 C6 C8 105.28(15)
C22 C21 C20 118.24(15)
C22 C21 C27 119.51(15)
C20 C21 C27 122.17(15)
C22 C23 C24 118.30(16)
C22 C23 C28 120.47(16)
C24 C23 C28 121.22(17)
C23 C22 C21 121.87(15)
C23 C22 H22 119.1
C21 C22 H22 119.1
C12 C13 O1 124.51(17)
C12 C13 C8 124.27(18)
O1 C13 C8 111.22(15)
C20 C25 C24 117.88(15)
C20 C25 C26 122.09(15)
C24 C25 C26 120.03(15)
C15 C14 C19 120.03(17)
C15 C14 P1 119.93(14)
C19 C14 P1 120.04(15)
C23 C24 C25 121.94(16)
C23 C24 H24 119.0
C25 C24 H24 119.0
C21 C27 H27A 109.5
C21 C27 H27B 109.5
H27A C27 H27B 109.5
C21 C27 H27C 109.5
H27A C27 H27C 109.5
H27B C27 H27C 109.5
C13 C8 C9 118.76(18)
C13 C8 C6 105.77(15)
C9 C8 C6 135.46(19)
C4 C3 C2 121.46(17)
C4 C3 H3 119.3
C2 C3 H3 119.3
C5 C4 C3 121.10(17)
C5 C4 H4 119.5
C3 C4 H4 119.5
C25 C26 H26A 109.5
C25 C26 H26B 109.5
H26A C26 H26B 109.5
C25 C26 H26C 109.5
H26A C26 H26C 109.5
H26B C26 H26C 109.5
P1 C1 H1A 109.5
P1 C1 H1B 109.5
H1A C1 H1B 109.5
P1 C1 H1C 109.5
H1A C1 H1C 109.5
H1B C1 H1C 109.5
C4 C5 C6 119.15(17)
C4 C5 H5 120.4
C6 C5 H5 120.4
C13 C12 C11 115.7(2)
C13 C12 H12 122.1
C11 C12 H12 122.1
C10 C9 C8 118.0(2)
C10 C9 H9 121.0
C8 C9 H9 121.0
C18 C19 C14 118.7(2)
C18 C19 H19 120.7
C14 C19 H19 120.7
C16 C15 C14 120.00(19)
C16 C15 H15 120.0
C14 C15 H15 120.0
C23 C28 H28A 109.5
C23 C28 H28B 109.5
H28A C28 H28B 109.5
C23 C28 H28C 109.5
H28A C28 H28C 109.5
H28B C28 H28C 109.5
C10 C11 C12 121.4(2)
C10 C11 H11 119.3
C12 C11 H11 119.3
C9 C10 C11 121.9(2)
C9 C10 H10 119.1
C11 C10 H10 119.1
C17 C18 C19 120.9(2)
C17 C18 H18 119.6
C19 C18 H18 119.6
C18 C17 C16 120.87(19)
C18 C17 H17 119.6
C16 C17 H17 119.6
C17 C16 C15 119.5(2)
C17 C16 H16 120.2
C15 C16 H16 120.2
C7 O1 C13 105.69(13)
C20 N1 P1 124.68(11)
C20 N1 H1 117.7(16)
P1 N1 H1 112.4(16)
C46 C41 C42 114.97(14)
C46 C41 B1 122.56(13)
C42 C41 B1 122.37(13)
C30 C29 C34 114.86(14)
C30 C29 B1 122.53(14)
C34 C29 B1 122.36(13)
C45 C46 C41 122.65(15)
C45 C46 H46 118.7
C41 C46 H46 118.7
C40 C35 C36 114.91(15)
C40 C35 B1 122.00(14)
C36 C35 B1 122.65(14)
C48 C47 C52 114.83(15)
C48 C47 B1 121.79(14)
C52 C47 B1 123.28(14)
C43 C42 C41 123.12(15)
C43 C42 H42 118.4
C41 C42 H42 118.4
C37 C36 C35 122.91(16)
C37 C36 H36 118.5
C35 C36 H36 118.5
C46 C45 C44 120.36(16)
C46 C45 H45 119.8
C44 C45 H45 119.8
C44 C43 C42 120.05(16)
C44 C43 H43 120.0
C42 C43 H43 120.0
C33 C34 C29 122.92(16)
C33 C34 H34 118.5
C29 C34 H34 118.5
C43 C44 C45 118.82(15)
C43 C44 H44 120.6
C45 C44 H44 120.6
C51 C52 C47 122.72(16)
C51 C52 H52 118.6
C47 C52 H52 118.6
C31 C30 C29 123.03(16)
C31 C30 H30 118.5
C29 C30 H30 118.5
C49 C48 C47 122.96(17)
C49 C48 H48 118.5
C47 C48 H48 118.5
C32 C31 C30 120.22(16)
C32 C31 H31 119.9
C30 C31 H31 119.9
C31 C32 C33 118.75(16)
C31 C32 H32 120.6
C33 C32 H32 120.6
C50 C51 C52 120.29(17)
C50 C51 H51 119.9
C52 C51 H51 119.9
C49 C50 C51 118.86(17)
C49 C50 H50 120.6
C51 C50 H50 120.6
C38 C37 C36 120.23(18)
C38 C37 H37 119.9
C36 C37 H37 119.9
C39 C40 C35 122.86(17)
C39 C40 H40 118.6
C35 C40 H40 118.6
C50 C49 C48 120.35(17)
C50 C49 H49 119.8
C48 C49 H49 119.8
C32 C33 C34 120.20(17)
C32 C33 H33 119.9
C34 C33 H33 119.9
C37 C38 C39 118.69(17)
C37 C38 H38 120.7
C39 C38 H38 120.7
C38 C39 C40 120.38(18)
C38 C39 H39 119.8
C40 C39 H39 119.8
Cl1 C53 Cl2 113.02(15)
Cl1 C53 H53A 109.0
Cl2 C53 H53A 109.0
Cl1 C53 H53B 109.0
Cl2 C53 H53B 109.0
H53A C53 H53B 107.8
C35 B1 C41 107.05(12)
C35 B1 C47 109.38(12)
C41 B1 C47 111.51(12)
C35 B1 C29 112.31(12)
C41 B1 C29 109.11(12)
C47 B1 C29 107.53(12)

loop_
_geom_bond_atom_site_label_1
_geom_bond_atom_site_label_2
_geom_bond_distance
P1 N1 1.6400(14)
P1 C14 1.7799(17)
P1 C1 1.7859(18)
P1 C2 1.7894(17)
C20 C25 1.394(2)
C20 C21 1.399(2)
C20 N1 1.451(2)
C7 O1 1.3663(19)
C7 C2 1.395(2)
C7 C6 1.399(2)
C2 C3 1.400(2)
C6 C5 1.387(3)
C6 C8 1.451(3)
C21 C22 1.389(2)
C21 C27 1.501(2)
C23 C22 1.386(2)
C23 C24 1.390(2)
C23 C28 1.509(2)
C22 H22 0.9500
C13 C12 1.375(3)
C13 O1 1.392(2)
C13 C8 1.392(3)
C25 C24 1.395(2)
C25 C26 1.502(2)
C14 C15 1.389(3)
C14 C19 1.403(3)
C24 H24 0.9500
C27 H27A 0.9800
C27 H27B 0.9800
C27 H27C 0.9800
C8 C9 1.400(3)
C3 C4 1.391(3)
C3 H3 0.9500
C4 C5 1.383(3)
C4 H4 0.9500
C26 H26A 0.9800
C26 H26B 0.9800
C26 H26C 0.9800
C1 H1A 0.9800
C1 H1B 0.9800
C1 H1C 0.9800
C5 H5 0.9500
C12 C11 1.398(3)
C12 H12 0.9500
C9 C10 1.379(3)
C9 H9 0.9500
C19 C18 1.388(3)
C19 H19 0.9500
C15 C16 1.388(3)
C15 H15 0.9500
C28 H28A 0.9800
C28 H28B 0.9800
C28 H28C 0.9800
C11 C10 1.385(4)
C11 H11 0.9500
C10 H10 0.9500
C18 C17 1.365(4)
C18 H18 0.9500
C17 C16 1.379(3)
C17 H17 0.9500
C16 H16 0.9500
N1 H1 0.81(2)
C41 C46 1.400(2)
C41 C42 1.404(2)
C41 B1 1.643(2)
C29 C30 1.399(2)
C29 C34 1.400(2)
C29 B1 1.650(2)
C46 C45 1.387(2)
C46 H46 0.9500
C35 C40 1.393(2)
C35 C36 1.403(2)
C35 B1 1.641(2)
C47 C48 1.398(2)
C47 C52 1.401(2)
C47 B1 1.649(2)
C42 C43 1.385(2)
C42 H42 0.9500
C36 C37 1.389(2)
C36 H36 0.9500
C45 C44 1.387(3)
C45 H45 0.9500
C43 C44 1.381(3)
C43 H43 0.9500
C34 C33 1.391(2)
C34 H34 0.9500
C44 H44 0.9500
C52 C51 1.394(2)
C52 H52 0.9500
C30 C31 1.390(2)
C30 H30 0.9500
C48 C49 1.391(3)
C48 H48 0.9500
C31 C32 1.381(3)
C31 H31 0.9500
C32 C33 1.384(3)
C32 H32 0.9500
C51 C50 1.379(3)
C51 H51 0.9500
C50 C49 1.374(3)
C50 H50 0.9500
C37 C38 1.377(3)
C37 H37 0.9500
C40 C39 1.390(3)
C40 H40 0.9500
C49 H49 0.9500
C33 H33 0.9500
C38 C39 1.382(3)
C38 H38 0.9500
C39 H39 0.9500
C53 Cl1 1.739(3)
C53 Cl2 1.751(3)
C53 H53A 0.9900
C53 H53B 0.9900

loop_
_geom_torsion_atom_site_label_1
_geom_torsion_atom_site_label_2
_geom_torsion_atom_site_label_3
_geom_torsion_atom_site_label_4
_geom_torsion
O1 C7 C2 C3 177.18(14)
C6 C7 C2 C3 -5.1(2)
O1 C7 C2 P1 -5.3(2)
C6 C7 C2 P1 172.45(12)
N1 P1 C2 C7 -62.11(15)
C14 P1 C2 C7 -178.24(13)
C1 P1 C2 C7 62.20(16)
N1 P1 C2 C3 115.28(14)
C14 P1 C2 C3 -0.85(16)
C1 P1 C2 C3 -120.41(14)
O1 C7 C6 C5 -177.20(14)
C2 C7 C6 C5 4.8(2)
O1 C7 C6 C8 2.62(18)
C2 C7 C6 C8 -175.40(14)
C25 C20 C21 C22 3.5(2)
N1 C20 C21 C22 -176.16(14)
C25 C20 C21 C27 -179.81(15)
N1 C20 C21 C27 0.5(2)
C24 C23 C22 C21 -4.2(2)
C28 C23 C22 C21 174.61(16)
C20 C21 C22 C23 1.4(2)
C27 C21 C22 C23 -175.34(16)
C21 C20 C25 C24 -5.4(2)
N1 C20 C25 C24 174.28(14)
C21 C20 C25 C26 173.59(15)
N1 C20 C25 C26 -6.7(2)
N1 P1 C14 C15 -26.05(17)
C1 P1 C14 C15 -149.77(15)
C2 P1 C14 C15 91.64(16)
N1 P1 C14 C19 154.69(15)
C1 P1 C14 C19 30.98(18)
C2 P1 C14 C19 -87.62(16)
C22 C23 C24 C25 2.2(2)
C28 C23 C24 C25 -176.62(16)
C20 C25 C24 C23 2.5(2)
C26 C25 C24 C23 -176.53(15)
C12 C13 C8 C9 -0.2(3)
O1 C13 C8 C9 -179.95(14)
C12 C13 C8 C6 179.10(16)
O1 C13 C8 C6 -0.66(18)
C5 C6 C8 C13 178.64(19)
C7 C6 C8 C13 -1.13(17)
C5 C6 C8 C9 -2.3(3)
C7 C6 C8 C9 177.98(19)
C7 C2 C3 C4 1.6(2)
P1 C2 C3 C4 -176.00(14)
C2 C3 C4 C5 2.1(3)
C3 C4 C5 C6 -2.5(3)
C7 C6 C5 C4 -0.8(3)
C8 C6 C5 C4 179.44(18)
O1 C13 C12 C11 179.24(16)
C8 C13 C12 C11 -0.5(3)
C13 C8 C9 C10 0.5(3)
C6 C8 C9 C10 -178.47(18)
C15 C14 C19 C18 -0.3(3)
P1 C14 C19 C18 178.93(15)
C19 C14 C15 C16 -0.5(3)
P1 C14 C15 C16 -179.74(16)
C13 C12 C11 C10 0.8(3)
C8 C9 C10 C11 -0.2(3)
C12 C11 C10 C9 -0.5(3)
C14 C19 C18 C17 1.1(3)
C19 C18 C17 C16 -1.1(3)
C18 C17 C16 C15 0.3(3)
C14 C15 C16 C17 0.5(3)
C2 C7 O1 C13 174.97(15)
C6 C7 O1 C13 -3.01(17)
C12 C13 O1 C7 -177.53(16)
C8 C13 O1 C7 2.23(17)
C25 C20 N1 P1 -86.46(17)
C21 C20 N1 P1 93.23(17)
C14 P1 N1 C20 151.61(13)
C1 P1 N1 C20 -87.61(15)
C2 P1 N1 C20 32.94(15)
C42 C41 C46 C45 -2.1(2)
B1 C41 C46 C45 174.13(15)
C46 C41 C42 C43 2.0(2)
B1 C41 C42 C43 -174.29(15)
C40 C35 C36 C37 0.9(2)
B1 C35 C36 C37 173.39(15)
C41 C46 C45 C44 0.6(3)
C41 C42 C43 C44 -0.3(3)
C30 C29 C34 C33 1.4(2)
B1 C29 C34 C33 -173.02(16)
C42 C43 C44 C45 -1.3(3)
C46 C45 C44 C43 1.2(3)
C48 C47 C52 C51 0.3(3)
B1 C47 C52 C51 -175.98(16)
C34 C29 C30 C31 -0.3(2)
B1 C29 C30 C31 174.06(16)
C52 C47 C48 C49 0.0(3)
B1 C47 C48 C49 176.40(17)
C29 C30 C31 C32 -0.5(3)
C30 C31 C32 C33 0.2(3)
C47 C52 C51 C50 -0.7(3)
C52 C51 C50 C49 0.7(3)
C35 C36 C37 C38 0.1(3)
C36 C35 C40 C39 -1.6(3)
B1 C35 C40 C39 -174.10(17)
C51 C50 C49 C48 -0.3(3)
C47 C48 C49 C50 0.0(3)
C31 C32 C33 C34 0.8(3)
C29 C34 C33 C32 -1.7(3)
C36 C37 C38 C39 -0.6(3)
C37 C38 C39 C40 0.0(3)
C35 C40 C39 C38 1.2(3)
C40 C35 B1 C41 87.62(18)
C36 C35 B1 C41 -84.33(17)
C40 C35 B1 C47 -33.3(2)
C36 C35 B1 C47 154.70(14)
C40 C35 B1 C29 -152.64(15)
C36 C35 B1 C29 35.4(2)
C46 C41 B1 C35 22.34(19)
C42 C41 B1 C35 -161.68(14)
C46 C41 B1 C47 141.94(14)
C42 C41 B1 C47 -42.08(19)
C46 C41 B1 C29 -99.43(16)
C42 C41 B1 C29 76.55(17)
C48 C47 B1 C35 -88.06(18)
C52 C47 B1 C35 87.98(18)
C48 C47 B1 C41 153.72(15)
C52 C47 B1 C41 -30.2(2)
C48 C47 B1 C29 34.1(2)
C52 C47 B1 C29 -149.81(15)
C30 C29 B1 C35 32.1(2)
C34 C29 B1 C35 -153.97(14)
C30 C29 B1 C41 150.60(15)
C34 C29 B1 C41 -35.44(19)
C30 C29 B1 C47 -88.31(17)
C34 C29 B1 C47 85.65(17)

loop_
_platon_squeeze_void_nr
_platon_squeeze_void_average_x
_platon_squeeze_void_average_y
_platon_squeeze_void_average_z
_platon_squeeze_void_volume
_platon_squeeze_void_count_electrons
_platon_squeeze_void_content
1 -0.092 0.186 0.530 305 94 ' '
2 0.091 0.814 0.470 305 91 ' '
3 0.407 0.315 1.030 301 93 ' '
4 0.592 0.685 0.970 301 92 ' '
